data_7234879
loop_
_publ_author_name
'Soumyabrata Roy'
'Oinam Bijeta Chanu'
'Sumanta Sarkar'
'Sebastian C. Peter'

_publ_section_title
;
 Selective colorimetric detection of Cu2+ by lanthanide based hybrid
 complexes associated with a single crystal growth mediated transformation
;
_journal_name_full 'Journal of Materials Chemistry C'
_journal_page_first 6256
_journal_page_last 6269
_journal_paper_doi 10.1039/C6TC00785F
_journal_volume 4
_journal_year 2016
_chemical_formula_moiety 'C28 H24 Cu2 N4 O20, 4(H2 O)'
_chemical_formula_sum 'C28 H32 Cu2 N4 O24'
_chemical_formula_weight 935.65
_space_group_crystal_system monoclinic
_space_group_IT_number 14
_space_group_name_Hall '-P 2ybc'
_space_group_name_H-M_alt 'P 1 21/c 1'
_atom_sites_solution_hydrogens mixed
_cell_angle_alpha 90
_cell_angle_beta 101.285(5)
_cell_angle_gamma 90
_cell_formula_units_Z 2
_cell_length_a 17.3672(15)
_cell_length_b 7.1242(6)
_cell_length_c 14.5591(13)
_cell_measurement_reflns_used 3011
_cell_measurement_temperature 100(2)
_cell_measurement_theta_max 25
_cell_measurement_theta_min 2.9
_cell_volume 1766.5(3)
_computing_cell_refinement 'APEX2 (Bruker, 2012)'
_computing_data_collection 'APEX2 (Bruker, 2012)'
_computing_data_reduction 'Bruker SAINT'
_computing_molecular_graphics 'DIAMOND ( Brandenburg, K., 1999), Mercury (Macrae, C. F., 2006)'
_computing_publication_material 'PLATON (Spek, A. L., 2009), WinGX (Farrugia, L. J., 2012)'
_computing_structure_refinement 'SHELXL-2014/7 (Sheldrick, 2014)'
_computing_structure_solution 'SHELXT ( Sheldrick, G. M., 2015)'
_diffrn_ambient_temperature 100(2)
_diffrn_measured_fraction_theta_full 0.972
_diffrn_measured_fraction_theta_max 0.972
_diffrn_measurement_device_type 'Bruker D8 Venture'
_diffrn_radiation_type MoK\a
_diffrn_radiation_wavelength 0.71073
_diffrn_reflns_av_unetI/netI 0.0681
_diffrn_reflns_Laue_measured_fraction_full 0.972
_diffrn_reflns_Laue_measured_fraction_max 0.972
_diffrn_reflns_limit_h_max 20
_diffrn_reflns_limit_h_min -20
_diffrn_reflns_limit_k_max 8
_diffrn_reflns_limit_k_min 0
_diffrn_reflns_limit_l_max 17
_diffrn_reflns_limit_l_min 0
_diffrn_reflns_number 3011
_diffrn_reflns_point_group_measured_fraction_full 0.972
_diffrn_reflns_point_group_measured_fraction_max 0.972
_diffrn_reflns_theta_full 24.997
_diffrn_reflns_theta_max 24.997
_diffrn_reflns_theta_min 2.853
_exptl_absorpt_coefficient_mu 1.309
_exptl_absorpt_correction_T_max 0.745372
_exptl_absorpt_correction_T_min 0.574358
_exptl_absorpt_correction_type multi-scan
_exptl_absorpt_process_details 'TWINABS-Bruker 2012/1'
_exptl_crystal_colour 'Light Blue'
_exptl_crystal_density_diffrn 1.759
_exptl_crystal_description 'Needle shaped'
_exptl_crystal_F_000 956
_exptl_crystal_size_max 0.140
_exptl_crystal_size_mid 0.050
_exptl_crystal_size_min 0.040
_refine_diff_density_max 1.511
_refine_diff_density_min -0.709
_refine_diff_density_rms 0.144
_refine_ls_extinction_coef 0.0039(11)
_refine_ls_extinction_expression Fc^*^=kFc[1+0.001xFc^2^\l^3^/sin(2\q)]^-1/4^
_refine_ls_extinction_method 'SHELXL-2014/7 (Sheldrick 2014'
_refine_ls_goodness_of_fit_ref 1.073
_refine_ls_hydrogen_treatment mixed
_refine_ls_matrix_type full
_refine_ls_number_parameters 288
_refine_ls_number_reflns 3011
_refine_ls_number_restraints 277
_refine_ls_restrained_S_all 1.032
_refine_ls_R_factor_all 0.1013
_refine_ls_R_factor_gt 0.0623
_refine_ls_shift/su_max 0.000
_refine_ls_shift/su_mean 0.000
_refine_ls_structure_factor_coef Fsqd
_refine_ls_weighting_details 'w=1/[\s^2^(Fo^2^)+(0.0729P)^2^+15.6912P] where P=(Fo^2^+2Fc^2^)/3'
_refine_ls_weighting_scheme calc
_refine_ls_wR_factor_gt 0.1544
_refine_ls_wR_factor_ref 0.1795
_reflns_Friedel_coverage 0.000
_reflns_Friedel_fraction_full .
_reflns_Friedel_fraction_max .
_reflns_number_gt 2200
_reflns_number_total 3011
_reflns_threshold_expression 'I > 2\s(I)'
_cod_data_source_file J-Mater-Chem-C-2016-4-6256.cif
_cod_data_source_block 3
_cod_original_sg_symbol_H-M 'P 21/c'
_cod_database_code 7234879
_shelx_space_group_comment
;
The symmetry employed for this shelxl refinement is uniquely defined
by the following loop, which should always be used as a source of
symmetry information in preference to the above space-group names.
They are only intended as comments.
;
_shelx_estimated_absorpt_t_min 0.838
_shelx_estimated_absorpt_t_max 0.950

loop_
_space_group_symop_operation_xyz
'x, y, z'
'-x, y+1/2, -z+1/2'
'-x, -y, -z'
'x, -y-1/2, z-1/2'

loop_
_atom_site_label
_atom_site_type_symbol
_atom_site_fract_x
_atom_site_fract_y
_atom_site_fract_z
_atom_site_U_iso_or_equiv
_atom_site_adp_type
_atom_site_occupancy
_atom_site_site_symmetry_order
_atom_site_calc_flag
_atom_site_refinement_flags_posn
_atom_site_refinement_flags_adp
_atom_site_refinement_flags_occupancy
_atom_site_disorder_assembly
_atom_site_disorder_group
C1 C 0.1578(6) 0.6916(17) 0.3501(9) 0.020(2) Uani 1 1 d . U . . .
C2 C 0.1011(6) 0.6497(15) 0.2755(8) 0.0162(19) Uani 1 1 d . U . . .
H2 H 0.0477 0.6814 0.2740 0.019 Uiso 1 1 calc R U . . .
C3 C 0.1243(6) 0.5575(17) 0.2006(9) 0.019(2) Uani 1 1 d . U . . .
H3 H 0.0861 0.5248 0.1469 0.023 Uiso 1 1 calc R U . . .
C4 C 0.2030(7) 0.5131(15) 0.2040(8) 0.015(2) Uani 1 1 d . U . . .
H4 H 0.2182 0.4496 0.1530 0.018 Uiso 1 1 calc R U . . .
C5 C 0.2586(6) 0.5617(15) 0.2817(9) 0.0126(19) Uani 1 1 d . U . . .
C6 C 0.2365(6) 0.6521(16) 0.3577(9) 0.017(2) Uani 1 1 d . U . . .
H6 H 0.2739 0.6847 0.4121 0.020 Uiso 1 1 calc R U . . .
C7 C 0.3454(7) 0.5226(16) 0.2880(9) 0.012(2) Uani 1 1 d . U . . .
C8 C 0.6559(8) 0.5277(17) 0.3580(10) 0.018(2) Uani 1 1 d . U . . .
C9 C 0.7416(7) 0.5680(18) 0.3913(9) 0.020(2) Uani 1 1 d . U . . .
C10 C 0.7672(6) 0.6538(18) 0.4759(9) 0.020(2) Uani 1 1 d . U . . .
H10 H 0.7305 0.6946 0.5122 0.023 Uiso 1 1 calc R U . . .
C11 C 0.8471(6) 0.6810(16) 0.5083(9) 0.018(2) Uani 1 1 d . U . . .
C12 C 0.9023(7) 0.6293(18) 0.4517(9) 0.028(3) Uani 1 1 d . U . . .
H12 H 0.9570 0.6480 0.4736 0.033 Uiso 1 1 calc R U . . .
C13 C 0.8750(6) 0.5524(17) 0.3651(9) 0.023(3) Uani 1 1 d . U . . .
H13 H 0.9107 0.5207 0.3258 0.028 Uiso 1 1 calc R U . . .
C14 C 0.7950(7) 0.5209(18) 0.3350(11) 0.021(3) Uani 1 1 d . U . . .
H14 H 0.7765 0.4664 0.2752 0.025 Uiso 1 1 calc R U . . .
N1 N 0.1349(5) 0.7874(15) 0.4322(8) 0.027(2) Uani 1 1 d . U . . .
N2 N 0.8749(5) 0.7635(17) 0.5985(8) 0.031(2) Uani 1 1 d . U . . .
O1 O 0.0644(4) 0.8238(12) 0.4259(7) 0.037(2) Uani 1 1 d . U . . .
O2 O 0.1856(4) 0.8274(15) 0.4997(6) 0.035(2) Uani 1 1 d . U . . .
O3 O 0.3682(6) 0.4425(12) 0.2211(7) 0.019(2) Uani 1 1 d . U . . .
O4 O 0.3896(4) 0.5705(12) 0.3640(8) 0.0171(18) Uani 1 1 d . U . . .
O5 O 0.6124(5) 0.5740(11) 0.4152(8) 0.0155(17) Uani 1 1 d . U . . .
O6 O 0.6335(5) 0.4540(13) 0.2794(7) 0.0167(19) Uani 1 1 d . U . . .
O7 O 0.8271(5) 0.8407(14) 0.6389(6) 0.036(2) Uani 1 1 d . U . . .
O8 O 0.9460(4) 0.7532(13) 0.6326(7) 0.036(2) Uani 1 1 d . U . . .
O10 O 0.5030(6) 0.3207(7) 0.4532(4) 0.0181(12) Uani 1 1 d D U . . .
O11 O 0.5004(6) 0.7749(9) 0.3018(5) 0.0326(16) Uani 1 1 d D U . . .
Cu1 Cu 0.50091(10) 0.56352(12) 0.38512(6) 0.0137(3) Uani 1 1 d . U . . .
H10A H 0.456(2) 0.289(10) 0.428(6) 0.016 Uiso 1 1 d D U . . .
H10B H 0.526(2) 0.225(7) 0.479(4) 0.016 Uiso 1 1 d D U . . .
H11A H 0.537(4) 0.851(10) 0.296(5) 0.016 Uiso 1 1 d D U . . .
H11B H 0.478(4) 0.737(13) 0.248(3) 0.016 Uiso 1 1 d D U . . .
O12 O 0.3760(7) 0.1210(14) 0.3958(7) 0.038(3) Uani 1 1 d D . . . .
H12A H 0.373(7) 0.044(13) 0.439(5) 0.046 Uiso 1 1 d D U . . .
H12B H 0.358(7) 0.070(15) 0.343(3) 0.046 Uiso 1 1 d D U . . .
O13 O 0.6387(7) 0.1099(15) 0.4517(7) 0.036(3) Uani 1 1 d D . . . .
H13A H 0.684(3) 0.159(16) 0.465(7) 0.044 Uiso 1 1 d D U . . .
H13B H 0.630(6) 0.072(17) 0.395(3) 0.044 Uiso 1 1 d D U . . .

loop_
_atom_site_aniso_label
_atom_site_aniso_U_11
_atom_site_aniso_U_22
_atom_site_aniso_U_33
_atom_site_aniso_U_23
_atom_site_aniso_U_13
_atom_site_aniso_U_12
C1 0.014(3) 0.029(4) 0.018(4) -0.001(3) 0.003(3) -0.004(3)
C2 0.015(2) 0.017(3) 0.016(2) 0.0026(18) 0.0032(17) -0.0022(17)
C3 0.017(4) 0.022(4) 0.018(4) 0.002(4) 0.000(3) -0.005(3)
C4 0.015(4) 0.018(5) 0.014(4) 0.003(4) 0.004(3) -0.003(3)
C5 0.016(3) 0.008(4) 0.014(4) 0.005(3) 0.003(3) -0.002(3)
C6 0.017(2) 0.018(3) 0.017(3) 0.0004(18) 0.0039(17) -0.0027(17)
C7 0.013(3) 0.009(5) 0.014(4) 0.006(3) 0.006(3) -0.002(3)
C8 0.017(3) 0.018(3) 0.019(3) 0.0011(18) 0.0035(17) 0.0012(18)
C9 0.013(3) 0.032(6) 0.014(4) 0.000(4) 0.004(3) 0.004(3)
C10 0.013(3) 0.031(5) 0.014(4) 0.002(4) 0.003(3) 0.007(3)
C11 0.017(2) 0.018(3) 0.017(3) 0.0024(18) 0.0021(17) 0.0005(18)
C12 0.019(4) 0.041(6) 0.023(5) 0.001(4) 0.004(3) 0.005(4)
C13 0.018(4) 0.033(7) 0.020(5) 0.003(4) 0.006(3) 0.002(4)
C14 0.017(4) 0.024(6) 0.023(5) 0.001(4) 0.006(4) 0.001(4)
N1 0.021(3) 0.045(6) 0.018(4) -0.003(4) 0.008(3) -0.003(3)
N2 0.020(3) 0.051(6) 0.020(5) -0.003(4) -0.001(3) 0.003(4)
O1 0.020(3) 0.054(5) 0.039(5) -0.010(5) 0.012(3) -0.002(3)
O2 0.020(3) 0.071(7) 0.017(4) -0.011(4) 0.008(3) -0.002(4)
O3 0.023(5) 0.017(4) 0.018(4) 0.001(3) 0.007(4) 0.003(4)
O4 0.013(3) 0.020(4) 0.016(4) 0.001(3) -0.001(3) 0.000(3)
O5 0.015(3) 0.018(4) 0.015(4) 0.009(3) 0.006(3) 0.009(3)
O6 0.010(4) 0.021(4) 0.019(4) 0.003(3) 0.003(3) 0.002(3)
O7 0.029(4) 0.054(6) 0.024(5) -0.007(4) 0.002(3) 0.005(4)
O8 0.023(3) 0.055(5) 0.024(5) -0.001(4) -0.008(3) -0.006(3)
O10 0.022(3) 0.015(2) 0.017(3) 0.004(2) 0.003(4) 0.004(4)
O11 0.019(3) 0.041(4) 0.036(4) 0.019(3) 0.002(5) -0.008(5)
Cu1 0.0121(4) 0.0158(5) 0.0127(6) 0.0023(4) 0.0013(11) 0.0017(8)
O12 0.080(7) 0.019(5) 0.019(5) 0.000(4) 0.020(5) -0.004(5)
O13 0.065(7) 0.027(5) 0.014(5) 0.002(4) 0.000(5) -0.005(5)

loop_
_atom_type_symbol
_atom_type_description
_atom_type_scat_dispersion_real
_atom_type_scat_dispersion_imag
_atom_type_scat_source
C C 0.0033 0.0016 'International Tables Vol C Tables 4.2.6.8 and 6.1.1.4'
H H 0.0000 0.0000 'International Tables Vol C Tables 4.2.6.8 and 6.1.1.4'
N N 0.0061 0.0033 'International Tables Vol C Tables 4.2.6.8 and 6.1.1.4'
O O 0.0106 0.0060 'International Tables Vol C Tables 4.2.6.8 and 6.1.1.4'
Cu Cu 0.3201 1.2651 'International Tables Vol C Tables 4.2.6.8 and 6.1.1.4'

loop_
_geom_angle_atom_site_label_1
_geom_angle_atom_site_label_2
_geom_angle_atom_site_label_3
_geom_angle
_geom_angle_site_symmetry_1
_geom_angle_site_symmetry_3
C2 C1 C6 125.2(13) . .
C2 C1 N1 118.5(10) . .
C6 C1 N1 116.3(10) . .
C1 C2 C3 117.1(10) . .
C1 C2 H2 121.5 . .
C3 C2 H2 121.5 . .
C4 C3 C2 120.6(11) . .
C4 C3 H3 119.7 . .
C2 C3 H3 119.7 . .
C5 C4 C3 119.8(11) . .
C5 C4 H4 120.1 . .
C3 C4 H4 120.1 . .
C4 C5 C6 120.5(10) . .
C4 C5 C7 122.1(11) . .
C6 C5 C7 117.4(10) . .
C1 C6 C5 116.9(11) . .
C1 C6 H6 121.6 . .
C5 C6 H6 121.6 . .
O3 C7 O4 124.9(12) . .
O3 C7 C5 119.7(11) . .
O4 C7 C5 115.4(11) . .
O6 C8 O5 126.2(13) . .
O6 C8 C9 119.1(12) . .
O5 C8 C9 114.7(12) . .
C10 C9 C14 120.0(11) . .
C10 C9 C8 120.2(11) . .
C14 C9 C8 119.8(12) . .
C9 C10 C11 119.7(11) . .
C9 C10 H10 120.2 . .
C11 C10 H10 120.2 . .
C10 C11 C12 120.4(12) . .
C10 C11 N2 120.2(11) . .
C12 C11 N2 119.4(10) . .
C13 C12 C11 118.9(10) . .
C13 C12 H12 120.5 . .
C11 C12 H12 120.5 . .
C12 C13 C14 119.9(12) . .
C12 C13 H13 120.1 . .
C14 C13 H13 120.1 . .
C13 C14 C9 121.0(13) . .
C13 C14 H14 119.5 . .
C9 C14 H14 119.5 . .
O2 N1 O1 124.0(11) . .
O2 N1 C1 119.2(9) . .
O1 N1 C1 116.7(9) . .
O7 N2 O8 123.0(11) . .
O7 N2 C11 118.8(9) . .
O8 N2 C11 118.2(10) . .
C7 O4 Cu1 124.0(9) . .
C8 O5 Cu1 123.2(9) . .
Cu1 O10 H10A 95(4) . .
Cu1 O10 H10B 153(3) . .
H10A O10 H10B 108(3) . .
Cu1 O11 H11A 130(6) . .
Cu1 O11 H11B 106(6) . .
H11A O11 H11B 109(3) . .
O4 Cu1 O5 174.6(2) . .
O4 Cu1 O11 89.9(4) . .
O5 Cu1 O11 89.6(4) . .
O4 Cu1 O10 91.3(4) . .
O5 Cu1 O10 90.1(4) . .
O11 Cu1 O10 170.8(3) . .
H12A O12 H12B 109(4) . .
H13A O13 H13B 109(4) . .

loop_
_geom_bond_atom_site_label_1
_geom_bond_atom_site_label_2
_geom_bond_distance
_geom_bond_site_symmetry_2
C1 C2 1.348(15) .
C1 C6 1.378(15) .
C1 N1 1.497(16) .
C2 C3 1.399(17) .
C2 H2 0.9500 .
C3 C4 1.393(17) .
C3 H3 0.9500 .
C4 C5 1.380(16) .
C4 H4 0.9500 .
C5 C6 1.399(16) .
C5 C7 1.518(16) .
C6 H6 0.9500 .
C7 O3 1.258(15) .
C7 O4 1.264(16) .
C8 O6 1.250(15) .
C8 O5 1.272(17) .
C8 C9 1.501(17) .
C9 C10 1.369(17) .
C9 C14 1.393(18) .
C10 C11 1.389(15) .
C10 H10 0.9500 .
C11 C12 1.429(16) .
C11 N2 1.433(17) .
C12 C13 1.370(18) .
C12 H12 0.9500 .
C13 C14 1.391(16) .
C13 H13 0.9500 .
C14 H14 0.9500 .
N1 O2 1.219(12) .
N1 O1 1.237(11) .
N2 O7 1.237(13) .
N2 O8 1.240(11) .
O4 Cu1 1.898(8) .
O5 Cu1 1.901(8) .
O10 Cu1 1.991(5) .
O10 H10A 0.86(2) .
O10 H10B 0.84(2) .
O11 Cu1 1.933(6) .
O11 H11A 0.86(2) .
O11 H11B 0.85(2) .
O12 H12A 0.85(2) .
O12 H12B 0.85(2) .
O13 H13A 0.85(2) .
O13 H13B 0.85(2) .

loop_
_geom_hbond_atom_site_label_D
_geom_hbond_atom_site_label_H
_geom_hbond_atom_site_label_A
_geom_hbond_distance_DH
_geom_hbond_distance_HA
_geom_hbond_distance_DA
_geom_hbond_angle_DHA
_geom_hbond_site_symmetry_A
C2 H2 O8 0.95 2.48 3.142(12) 126.7 4_475
C12 H12 O1 0.95 2.46 3.225(14) 137.7 1_655
O10 H10A O12 0.86(2) 1.82(4) 2.620(15) 154(6) .
O10 H10B O13 0.84(2) 2.23(2) 2.798(15) 125(3) .
O11 H11A O3 0.86(2) 1.83(4) 2.653(13) 161(9) 2_655
O11 H11B O6 0.85(2) 2.45(9) 2.713(13) 99(7) 2_655
O12 H12A O13 0.85(2) 1.97(2) 2.815(9) 173(12) 3_656
O12 H12B O6 0.85(2) 2.00(6) 2.789(14) 154(13) 2_645
O13 H13A O2 0.85(2) 2.22(5) 3.028(13) 159(12) 3_666
O13 H13B O3 0.85(2) 1.93(4) 2.766(14) 166(13) 2_645
C2 H2 O8 0.95 2.48 3.142(12) 126.7 4_475
C12 H12 O1 0.95 2.46 3.225(14) 137.7 1_655
O10 H10A O12 0.86(2) 1.82(4) 2.620(15) 154(6) .
O10 H10B O13 0.84(2) 2.23(2) 2.798(15) 125(3) .
O11 H11A O3 0.86(2) 1.83(4) 2.653(13) 161(9) 2_655
O11 H11B O6 0.85(2) 2.45(9) 2.713(13) 99(7) 2_655
O12 H12A O13 0.85(2) 1.97(2) 2.815(9) 173(12) 3_656
O12 H12B O6 0.85(2) 2.00(6) 2.789(14) 154(13) 2_645
O13 H13A O2 0.85(2) 2.22(5) 3.028(13) 159(12) 3_666
O13 H13B O3 0.85(2) 1.93(4) 2.766(14) 166(13) 2_645

loop_
_geom_torsion_atom_site_label_1
_geom_torsion_atom_site_label_2
_geom_torsion_atom_site_label_3
_geom_torsion_atom_site_label_4
_geom_torsion
_geom_torsion_site_symmetry_1
_geom_torsion_site_symmetry_2
_geom_torsion_site_symmetry_3
_geom_torsion_site_symmetry_4
C6 C1 C2 C3 0.5(18) . . . .
N1 C1 C2 C3 -179.0(10) . . . .
C1 C2 C3 C4 -0.4(17) . . . .
C2 C3 C4 C5 -0.5(17) . . . .
C3 C4 C5 C6 1.2(16) . . . .
C3 C4 C5 C7 -178.0(10) . . . .
C2 C1 C6 C5 0.2(19) . . . .
N1 C1 C6 C5 179.7(10) . . . .
C4 C5 C6 C1 -1.0(17) . . . .
C7 C5 C6 C1 178.2(10) . . . .
C4 C5 C7 O3 -0.4(16) . . . .
C6 C5 C7 O3 -179.6(11) . . . .
C4 C5 C7 O4 -178.4(10) . . . .
C6 C5 C7 O4 2.4(15) . . . .
O6 C8 C9 C10 178.0(12) . . . .
O5 C8 C9 C10 -2.0(18) . . . .
O6 C8 C9 C14 -0.8(19) . . . .
O5 C8 C9 C14 179.1(12) . . . .
C14 C9 C10 C11 -5(2) . . . .
C8 C9 C10 C11 176.4(11) . . . .
C9 C10 C11 C12 3.5(19) . . . .
C9 C10 C11 N2 -177.4(11) . . . .
C10 C11 C12 C13 -0.1(19) . . . .
N2 C11 C12 C13 -179.3(11) . . . .
C11 C12 C13 C14 -1.9(19) . . . .
C12 C13 C14 C9 0.6(19) . . . .
C10 C9 C14 C13 3(2) . . . .
C8 C9 C14 C13 -178.4(12) . . . .
C2 C1 N1 O2 -179.4(11) . . . .
C6 C1 N1 O2 1.0(17) . . . .
C2 C1 N1 O1 -0.6(16) . . . .
C6 C1 N1 O1 179.8(11) . . . .
C10 C11 N2 O7 -13.1(19) . . . .
C12 C11 N2 O7 166.0(12) . . . .
C10 C11 N2 O8 166.5(11) . . . .
C12 C11 N2 O8 -14.3(17) . . . .
O3 C7 O4 Cu1 9.4(17) . . . .
C5 C7 O4 Cu1 -172.7(7) . . . .
O6 C8 O5 Cu1 -7.0(19) . . . .
C9 C8 O5 Cu1 173.0(7) . . . .
C7 O4 Cu1 O11 71.3(10) . . . .
C7 O4 Cu1 O10 -99.6(9) . . . .
